data_4319084
loop_
_publ_author_name
'Colin G. Barry'
'Elizabeth C. Turney'
'Cynthia S. Day'
'Gilda Saluta'
'Gregory L. Kucera'
'Ulrich Bierbach'

_publ_section_title
;
 Thermally Inert Metal Ammines as Light-Inducible DNA-Targeted Agents.
 Synthesis, Photochemistry, and Photobiology of a Prototypical
 Rhodium(III)-Intercalator Conjugate
;
_journal_name_full 'Inorganic Chemistry'
_journal_page_first 7159
_journal_page_last 7169
_journal_paper_doi 10.1021/ic025744n
_journal_volume 41
_journal_year 2002
_chemical_formula_sum 'C10 H35 F9 N7 O11 Rh S4'
_chemical_formula_weight 831.60
_chemical_name_systematic
; 
 ? 
;
_space_group_IT_number 15
_symmetry_cell_setting monoclinic
_symmetry_space_group_name_Hall '-C 2yc'
_symmetry_space_group_name_H-M 'C 1 2/c 1'
_atom_sites_solution_hydrogens geom
_atom_sites_solution_primary direct
_atom_sites_solution_secondary difmap
_audit_creation_method SHELXL-PC
_cell_angle_alpha 90.00
_cell_angle_beta 100.02(2)
_cell_angle_gamma 90.00
_cell_formula_units_Z 8
_cell_length_a 29.230(6)
_cell_length_b 9.832(3)
_cell_length_c 22.802(8)
_cell_measurement_reflns_used 47
_cell_measurement_temperature 228(2)
_cell_measurement_theta_max 15.67
_cell_measurement_theta_min 2.78
_cell_volume 6453(3)
_computing_cell_refinement 'Bruker XSCANS'
_computing_data_collection 'Bruker XSCANS'
_computing_data_reduction 'Bruker SHELXTL'
_computing_molecular_graphics 'Bruker SHELXTL'
_computing_publication_material 'Bruker SHELXTL'
_computing_structure_refinement 'Bruker SHELXTL'
_computing_structure_solution 'Bruker SHELXTL'
_diffrn_ambient_temperature 228(2)
_diffrn_measured_fraction_theta_full 0.996
_diffrn_measured_fraction_theta_max 0.996
_diffrn_measurement_device_type 'Bruker P4'
_diffrn_measurement_method '\w scans'
_diffrn_radiation_monochromator graphite
_diffrn_radiation_source 'normal-focus sealed tube'
_diffrn_radiation_type MoK\a
_diffrn_radiation_wavelength 0.71073
_diffrn_reflns_av_R_equivalents 0.0376
_diffrn_reflns_av_sigmaI/netI 0.0537
_diffrn_reflns_limit_h_max 1
_diffrn_reflns_limit_h_min -35
_diffrn_reflns_limit_k_max 11
_diffrn_reflns_limit_k_min -1
_diffrn_reflns_limit_l_max 27
_diffrn_reflns_limit_l_min -27
_diffrn_reflns_number 7037
_diffrn_reflns_theta_full 25.35
_diffrn_reflns_theta_max 25.35
_diffrn_reflns_theta_min 1.81
_diffrn_standards_decay_% 0
_diffrn_standards_interval_count 197
_diffrn_standards_number 3
_exptl_absorpt_coefficient_mu 0.894
_exptl_absorpt_correction_T_max 0.7410
_exptl_absorpt_correction_T_min 0.6239
_exptl_absorpt_correction_type empirical
_exptl_crystal_colour yellow
_exptl_crystal_density_diffrn 1.712
_exptl_crystal_density_method 'not measured'
_exptl_crystal_description flat_plate
_exptl_crystal_F_000 3376
_exptl_crystal_size_max 0.75
_exptl_crystal_size_mid 0.60
_exptl_crystal_size_min 0.10
_refine_diff_density_max 0.704
_refine_diff_density_min -0.693
_refine_diff_density_rms 0.102
_refine_ls_extinction_method none
_refine_ls_goodness_of_fit_ref 1.012
_refine_ls_hydrogen_treatment mixed
_refine_ls_matrix_type full
_refine_ls_number_parameters 449
_refine_ls_number_reflns 5883
_refine_ls_number_restraints 18
_refine_ls_restrained_S_all 1.022
_refine_ls_R_factor_all 0.0898
_refine_ls_R_factor_gt 0.0564
_refine_ls_shift/su_max 0.003
_refine_ls_shift/su_mean 0.000
_refine_ls_structure_factor_coef Fsqd
_refine_ls_weighting_details
; calc 
 [1.00000+0.00000exp(0.00(sin\q/\l)^2^)]/ 
   [\s^2^(Fo^2^)+0.0000+15.9820*P+(0.0825P)^2^+1.2000sin\q/\l] 
 where P = 0.33333Fo^2^ + 0.66667Fc^2^ 
;
_refine_ls_weighting_scheme calc
_refine_ls_wR_factor_gt 0.1334
_refine_ls_wR_factor_ref 0.1521
_reflns_number_gt 4085
_reflns_number_total 5883
_reflns_threshold_expression >2sigma(I)
_cod_data_source_file ic025744n_s1_1.cif
_cod_data_source_block c:\userdata\xray\uba4\uba4
_cod_depositor_comments
;
The following automatic conversions were performed:

'_symmetry_cell_setting' value 'Monoclinic' changed to 'monoclinic'
according to the built-in table from CIF Core dictionary named
'cif_core.dic' version 2.4.1 from 2010-06-29.

Automatic conversion script
Id: cif_fix_values 1646 2011-03-28 12:23:43Z adriana 
;
_cod_database_code 4319084

loop_
_symmetry_equiv_pos_as_xyz
'x, y, z'
'-x, y, -z+1/2'
'x+1/2, y+1/2, z'
'-x+1/2, y+1/2, -z+1/2'
'-x, -y, -z'
'x, -y, z-1/2'
'-x+1/2, -y+1/2, -z'
'x+1/2, -y+1/2, z-1/2'

loop_
_atom_site_label
_atom_site_type_symbol
_atom_site_fract_x
_atom_site_fract_y
_atom_site_fract_z
_atom_site_U_iso_or_equiv
_atom_site_adp_type
_atom_site_occupancy
_atom_site_symmetry_multiplicity
_atom_site_calc_flag
_atom_site_refinement_flags
_atom_site_disorder_assembly
_atom_site_disorder_group
Rh1 Rh 0.348048(14) 0.95847(5) 0.222374(19) 0.03354(15) Uani 1 1 d . . .
S1 S 0.32218(6) 0.9495(2) 0.11764(7) 0.0571(5) Uani 1 1 d . . .
N1 N 0.3812(2) 1.1273(8) 0.0800(3) 0.075(2) Uani 1 1 d . . .
N2 N 0.3735(2) 0.9125(10) 0.0341(3) 0.079(2) Uani 1 1 d . . .
C1 C 0.3628(2) 0.9999(10) 0.0749(3) 0.062(2) Uani 1 1 d . . .
C2 C 0.3563(4) 1.2405(10) 0.0993(5) 0.100(4) Uani 1 1 d . . .
H2A H 0.3263 1.2096 0.1069 0.150 Uiso 1 1 calc R . .
H2B H 0.3517 1.3095 0.0684 0.150 Uiso 1 1 calc R . .
H2C H 0.3740 1.2784 0.1355 0.150 Uiso 1 1 calc R . .
C3 C 0.4263(4) 1.1590(12) 0.0669(5) 0.108(4) Uani 1 1 d . . .
H3A H 0.4401 1.0774 0.0537 0.162 Uiso 1 1 calc R . .
H3B H 0.4459 1.1938 0.1025 0.162 Uiso 1 1 calc R . .
H3C H 0.4233 1.2272 0.0357 0.162 Uiso 1 1 calc R . .
C4 C 0.3870(4) 0.9600(17) -0.0219(4) 0.137(6) Uani 1 1 d . . .
H4A H 0.3910 1.0580 -0.0205 0.206 Uiso 1 1 calc R . .
H4B H 0.3630 0.9361 -0.0552 0.206 Uiso 1 1 calc R . .
H4C H 0.4160 0.9173 -0.0268 0.206 Uiso 1 1 calc R . .
C5 C 0.3665(3) 0.7669(11) 0.0371(4) 0.087(3) Uani 1 1 d . . .
H5A H 0.3575 0.7440 0.0748 0.130 Uiso 1 1 calc R . .
H5B H 0.3952 0.7203 0.0336 0.130 Uiso 1 1 calc R . .
H5C H 0.3422 0.7391 0.0047 0.130 Uiso 1 1 calc R . .
N3 N 0.36321(19) 0.9448(6) 0.3157(2) 0.0479(13) Uani 1 1 d G . .
H3N1 H 0.3366 0.9354 0.3301 0.06(2) Uiso 1 1 calc R . .
H3N2 H 0.3779 1.0208 0.3306 0.10(3) Uiso 1 1 calc R . .
H3N3 H 0.3816 0.8722 0.3262 0.07(3) Uiso 1 1 calc R . .
N4 N 0.38077(18) 0.7732(6) 0.2151(2) 0.0450(13) Uani 1 1 d G . .
H4N1 H 0.3617 0.7181 0.1905 0.10(3) Uiso 1 1 calc R . .
H4N2 H 0.3878 0.7344 0.2513 0.05(2) Uiso 1 1 calc R . .
H4N3 H 0.4070 0.7869 0.2002 0.08(3) Uiso 1 1 calc R . .
N5 N 0.41212(17) 1.0521(7) 0.2239(3) 0.0519(14) Uani 1 1 d G . .
H5N1 H 0.4289 1.0036 0.2018 0.11(4) Uiso 1 1 calc R . .
H5N2 H 0.4274 1.0565 0.2617 0.09(3) Uiso 1 1 calc R . .
H5N3 H 0.4077 1.1367 0.2089 0.17(6) Uiso 1 1 calc R . .
N6 N 0.31560(19) 1.1431(5) 0.2318(3) 0.0456(13) Uani 1 1 d G . .
H6N1 H 0.3049 1.1439 0.2665 0.08(3) Uiso 1 1 calc R . .
H6N2 H 0.2917 1.1542 0.2015 0.12(4) Uiso 1 1 calc R . .
H6N3 H 0.3361 1.2113 0.2315 0.13(4) Uiso 1 1 calc R . .
N7 N 0.28549(17) 0.8594(6) 0.2244(2) 0.0430(12) Uani 1 1 d G . .
H7N1 H 0.2875 0.8129 0.2588 0.07(3) Uiso 1 1 calc R . .
H7N2 H 0.2794 0.8014 0.1935 0.07(3) Uiso 1 1 calc R . .
H7N3 H 0.2625 0.9211 0.2219 0.13(4) Uiso 1 1 calc R . .
S2 S 0.16987(5) 1.04278(18) 0.16909(7) 0.0441(4) Uani 1 1 d . . .
O1 O 0.1643(3) 0.9014(6) 0.1788(3) 0.107(3) Uani 1 1 d . . .
O2 O 0.1323(2) 1.1245(9) 0.1779(3) 0.111(3) Uani 1 1 d . . .
O3 O 0.21436(18) 1.0920(7) 0.1961(2) 0.0755(16) Uani 1 1 d . . .
C6 C 0.1689(4) 1.0538(14) 0.0903(4) 0.091(3) Uani 1 1 d . . .
F1 F 0.1306(2) 1.0084(7) 0.0593(2) 0.115(2) Uani 1 1 d . . .
F2 F 0.2020(3) 0.9769(15) 0.0759(3) 0.219(6) Uani 1 1 d . . .
F3 F 0.1725(4) 1.1770(12) 0.0746(3) 0.216(6) Uani 1 1 d . . .
S3 S 0.26488(5) 1.51184(16) 0.14397(7) 0.0402(4) Uani 1 1 d . . .
O4 O 0.2664(3) 1.3742(6) 0.1603(2) 0.091(2) Uani 1 1 d . . .
O5 O 0.2260(2) 1.5800(7) 0.1601(3) 0.088(2) Uani 1 1 d . . .
O6 O 0.3068(2) 1.5844(8) 0.1579(3) 0.099(2) Uani 1 1 d . . .
C7 C 0.2515(3) 1.5124(10) 0.0628(4) 0.073(2) Uani 1 1 d . . .
F4 F 0.2449(2) 1.6330(7) 0.0409(2) 0.112(2) Uani 1 1 d . . .
F5 F 0.2864(3) 1.4633(10) 0.0420(2) 0.179(4) Uani 1 1 d . . .
F6 F 0.2154(3) 1.4431(8) 0.0429(3) 0.161(4) Uani 1 1 d . . .
S4 S 0.5045(2) 0.8481(10) 0.1401(6) 0.081(3) Uani 0.54(2) 1 d PD A 3
O8 O 0.5205(8) 0.971(2) 0.120(2) 0.44(5) Uani 0.54(2) 1 d PD A 3
O9 O 0.5343(5) 0.797(4) 0.1924(7) 0.212(19) Uani 0.54(2) 1 d PD A 3
O7 O 0.45665(16) 0.8501(7) 0.1475(2) 0.085(2) Uani 1 1 d D . .
C8 C 0.5113(3) 0.7471(14) 0.0851(5) 0.165(9) Uani 1 1 d D . .
F7 F 0.4934(3) 0.8305(17) 0.0428(4) 0.269(9) Uani 1 1 d D A .
F8 F 0.5539(2) 0.7204(12) 0.0816(3) 0.207(5) Uani 1 1 d D A .
F9 F 0.4867(5) 0.6356(12) 0.0802(8) 0.316(10) Uani 1 1 d D A .
S4' S 0.5026(2) 0.8143(12) 0.1568(3) 0.066(3) Uani 0.46(2) 1 d PD A 4
O8' O 0.5157(7) 0.691(3) 0.1868(14) 0.27(3) Uani 0.46(2) 1 d PD A 4
O9' O 0.5353(4) 0.919(2) 0.1652(8) 0.115(10) Uani 0.46(2) 1 d PD A 4
O10 O 0.4044(3) 1.2137(7) 0.3491(4) 0.113(3) Uani 1 1 d . . .
C9 C 0.4477(4) 1.2669(14) 0.3784(7) 0.131(5) Uani 1 1 d . . .
H9A H 0.4443 1.3630 0.3862 0.196 Uiso 1 1 calc R . .
H9B H 0.4709 1.2547 0.3532 0.196 Uiso 1 1 calc R . .
H9C H 0.4573 1.2192 0.4157 0.196 Uiso 1 1 calc R . .
O11 O 0.4036(7) 0.3583(17) 0.2291(9) 0.159(10) Uani 0.56(2) 1 d P B 1
O11' O 0.4520(8) 0.3304(18) 0.2182(10) 0.133(11) Uani 0.44(2) 1 d P B 2
C10 C 0.4315(6) 0.4500(13) 0.2140(8) 0.160(7) Uani 1 1 d . . .
H10A H 0.4444 0.5036 0.2487 0.240 Uiso 0.56(2) 1 calc PR B 1
H10B H 0.4144 0.5090 0.1838 0.240 Uiso 0.56(2) 1 calc PR B 1
H10C H 0.4565 0.4058 0.1983 0.240 Uiso 0.56(2) 1 calc PR B 1
H10D H 0.4260 0.4791 0.2529 0.240 Uiso 0.44(2) 1 d PR B 2
H10E H 0.4021 0.4426 0.1870 0.240 Uiso 0.44(2) 1 d PR B 2
H10F H 0.4510 0.5162 0.1987 0.240 Uiso 0.44(2) 1 d PR B 2

loop_
_atom_site_aniso_label
_atom_site_aniso_U_11
_atom_site_aniso_U_22
_atom_site_aniso_U_33
_atom_site_aniso_U_23
_atom_site_aniso_U_13
_atom_site_aniso_U_12
Rh1 0.0296(2) 0.0369(3) 0.0352(2) 0.0053(2) 0.00868(16) 0.0036(2)
S1 0.0467(9) 0.0828(14) 0.0418(8) 0.0100(10) 0.0074(7) 0.0059(10)
N1 0.068(4) 0.082(5) 0.084(5) 0.034(4) 0.038(4) 0.018(4)
N2 0.065(4) 0.130(7) 0.043(3) -0.001(4) 0.011(3) 0.022(4)
C1 0.049(4) 0.101(7) 0.036(3) 0.018(4) 0.007(3) 0.022(4)
C2 0.104(8) 0.080(7) 0.128(9) 0.036(6) 0.055(7) 0.030(6)
C3 0.092(7) 0.117(9) 0.130(9) 0.039(8) 0.062(7) -0.002(7)
C4 0.117(9) 0.255(18) 0.049(5) 0.019(8) 0.043(6) 0.033(10)
C5 0.084(6) 0.109(8) 0.064(5) -0.019(6) 0.006(5) 0.022(6)
N3 0.045(3) 0.059(4) 0.039(3) 0.004(3) 0.006(2) 0.003(3)
N4 0.039(3) 0.050(3) 0.046(3) 0.002(3) 0.010(2) 0.010(3)
N5 0.033(3) 0.063(4) 0.061(4) 0.007(3) 0.013(3) -0.004(3)
N6 0.043(3) 0.037(3) 0.058(3) 0.004(3) 0.014(3) 0.001(3)
N7 0.038(3) 0.049(3) 0.044(3) 0.002(3) 0.013(2) -0.002(3)
S2 0.0406(8) 0.0458(9) 0.0450(8) -0.0081(8) 0.0051(6) 0.0028(8)
O1 0.134(6) 0.058(4) 0.110(5) 0.015(4) -0.033(5) -0.034(4)
O2 0.089(4) 0.164(7) 0.075(4) -0.037(4) 0.003(3) 0.074(5)
O3 0.061(3) 0.093(4) 0.068(3) -0.005(3) -0.003(3) -0.019(3)
C6 0.087(7) 0.136(10) 0.048(5) -0.015(6) 0.007(4) -0.005(7)
F1 0.116(5) 0.151(6) 0.062(3) -0.037(4) -0.029(3) 0.014(4)
F2 0.119(6) 0.47(2) 0.078(4) -0.047(7) 0.038(4) 0.082(9)
F3 0.322(14) 0.215(10) 0.090(5) 0.077(6) -0.027(7) -0.151(11)
S3 0.0450(8) 0.0421(9) 0.0345(7) 0.0020(6) 0.0097(6) -0.0024(7)
O4 0.159(6) 0.048(3) 0.059(3) 0.012(3) -0.001(4) 0.008(4)
O5 0.078(4) 0.129(6) 0.066(4) 0.007(4) 0.036(3) 0.037(4)
O6 0.071(4) 0.149(7) 0.075(4) 0.006(4) 0.006(3) -0.058(4)
C7 0.079(6) 0.092(7) 0.047(4) 0.011(4) 0.005(4) 0.021(5)
F4 0.132(5) 0.122(5) 0.079(4) 0.058(4) 0.010(3) 0.013(4)
F5 0.204(8) 0.288(11) 0.052(3) 0.006(5) 0.047(4) 0.136(8)
F6 0.207(9) 0.164(7) 0.080(4) 0.006(4) -0.060(5) -0.072(7)
S4 0.037(3) 0.072(4) 0.133(8) -0.024(5) 0.015(3) 0.003(2)
O8 0.17(3) 0.13(2) 0.98(14) 0.15(5) -0.04(5) 0.00(2)
O9 0.075(11) 0.48(5) 0.065(12) -0.06(2) -0.029(9) 0.13(2)
O7 0.042(3) 0.150(6) 0.063(3) -0.011(4) 0.010(2) 0.012(3)
C8 0.073(8) 0.33(3) 0.098(9) 0.000(14) 0.020(7) 0.075(13)
F7 0.148(8) 0.57(3) 0.096(5) 0.113(10) 0.041(5) 0.163(13)
F8 0.106(5) 0.432(16) 0.088(5) 0.003(7) 0.032(4) 0.126(8)
F9 0.307(19) 0.186(12) 0.48(3) -0.164(16) 0.147(18) -0.022(12)
S4' 0.037(3) 0.128(8) 0.032(3) 0.018(3) 0.0044(18) -0.003(3)
O8' 0.22(3) 0.38(5) 0.25(4) 0.27(4) 0.16(3) 0.16(3)
O9' 0.063(10) 0.19(2) 0.090(14) -0.053(13) 0.003(9) -0.077(14)
O10 0.102(5) 0.081(5) 0.143(7) -0.035(5) -0.018(5) 0.014(4)
C9 0.103(9) 0.114(10) 0.168(13) -0.004(9) 0.000(9) 0.000(8)
O11 0.19(2) 0.092(12) 0.23(2) -0.044(12) 0.135(16) -0.047(12)
O11' 0.16(2) 0.064(12) 0.18(2) -0.004(12) 0.037(16) 0.024(12)
C10 0.168(15) 0.070(8) 0.25(2) -0.040(10) 0.054(14) 0.006(10)

loop_
_atom_type_symbol
_atom_type_description
_atom_type_scat_dispersion_real
_atom_type_scat_dispersion_imag
_atom_type_scat_source
C C 0.0033 0.0016 'International Tables Vol C Tables 4.2.6.8 and 6.1.1.4'
H H 0.0000 0.0000 'International Tables Vol C Tables 4.2.6.8 and 6.1.1.4'
N N 0.0061 0.0033 'International Tables Vol C Tables 4.2.6.8 and 6.1.1.4'
O O 0.0106 0.0060 'International Tables Vol C Tables 4.2.6.8 and 6.1.1.4'
F F 0.0171 0.0103 'International Tables Vol C Tables 4.2.6.8 and 6.1.1.4'
S S 0.1246 0.1234 'International Tables Vol C Tables 4.2.6.8 and 6.1.1.4'
Rh Rh -1.1178 0.9187 'International Tables Vol C Tables 4.2.6.8 and 6.1.1.4'

loop_
_geom_angle_atom_site_label_1
_geom_angle_atom_site_label_2
_geom_angle_atom_site_label_3
_geom_angle
_geom_angle_site_symmetry_1
_geom_angle_site_symmetry_3
_geom_angle_publ_flag
N6 Rh1 N4 178.7(2) . . ?
N6 Rh1 N7 89.3(2) . . ?
N4 Rh1 N7 90.6(2) . . ?
N6 Rh1 N5 92.1(2) . . ?
N4 Rh1 N5 87.9(2) . . ?
N7 Rh1 N5 177.2(2) . . ?
N6 Rh1 N3 88.3(2) . . ?
N4 Rh1 N3 90.3(2) . . ?
N7 Rh1 N3 88.8(2) . . ?
N5 Rh1 N3 88.9(2) . . ?
N6 Rh1 S1 93.73(17) . . ?
N4 Rh1 S1 87.56(16) . . ?
N7 Rh1 S1 82.99(16) . . ?
N5 Rh1 S1 99.28(18) . . ?
N3 Rh1 S1 171.48(17) . . ?
C1 S1 Rh1 115.1(3) . . ?
C1 N1 C3 123.0(8) . . ?
C1 N1 C2 121.7(7) . . ?
C3 N1 C2 115.3(9) . . ?
C1 N2 C5 123.2(8) . . ?
C1 N2 C4 121.7(10) . . ?
C5 N2 C4 114.5(9) . . ?
N2 C1 N1 121.0(7) . . ?
N2 C1 S1 118.1(7) . . ?
N1 C1 S1 120.8(6) . . ?
N1 C2 H2A 109.5 . . ?
N1 C2 H2B 109.5 . . ?
H2A C2 H2B 109.5 . . ?
N1 C2 H2C 109.5 . . ?
H2A C2 H2C 109.5 . . ?
H2B C2 H2C 109.5 . . ?
N1 C3 H3A 109.5 . . ?
N1 C3 H3B 109.5 . . ?
H3A C3 H3B 109.5 . . ?
N1 C3 H3C 109.5 . . ?
H3A C3 H3C 109.5 . . ?
H3B C3 H3C 109.5 . . ?
N2 C4 H4A 109.5 . . ?
N2 C4 H4B 109.5 . . ?
H4A C4 H4B 109.5 . . ?
N2 C4 H4C 109.5 . . ?
H4A C4 H4C 109.5 . . ?
H4B C4 H4C 109.5 . . ?
N2 C5 H5A 109.5 . . ?
N2 C5 H5B 109.5 . . ?
H5A C5 H5B 109.5 . . ?
N2 C5 H5C 109.5 . . ?
H5A C5 H5C 109.5 . . ?
H5B C5 H5C 109.5 . . ?
Rh1 N3 H3N1 109.5 . . ?
Rh1 N3 H3N2 109.5 . . ?
H3N1 N3 H3N2 109.5 . . ?
Rh1 N3 H3N3 109.5 . . ?
H3N1 N3 H3N3 109.5 . . ?
H3N2 N3 H3N3 109.5 . . ?
Rh1 N4 H4N1 109.5 . . ?
Rh1 N4 H4N2 109.5 . . ?
H4N1 N4 H4N2 109.5 . . ?
Rh1 N4 H4N3 109.5 . . ?
H4N1 N4 H4N3 109.5 . . ?
H4N2 N4 H4N3 109.5 . . ?
Rh1 N5 H5N1 109.5 . . ?
Rh1 N5 H5N2 109.5 . . ?
H5N1 N5 H5N2 109.5 . . ?
Rh1 N5 H5N3 109.5 . . ?
H5N1 N5 H5N3 109.5 . . ?
H5N2 N5 H5N3 109.5 . . ?
Rh1 N6 H6N1 109.5 . . ?
Rh1 N6 H6N2 109.5 . . ?
H6N1 N6 H6N2 109.5 . . ?
Rh1 N6 H6N3 109.5 . . ?
H6N1 N6 H6N3 109.5 . . ?
H6N2 N6 H6N3 109.5 . . ?
Rh1 N7 H7N1 109.5 . . ?
Rh1 N7 H7N2 109.5 . . ?
H7N1 N7 H7N2 109.5 . . ?
Rh1 N7 H7N3 109.5 . . ?
H7N1 N7 H7N3 109.5 . . ?
H7N2 N7 H7N3 109.5 . . ?
O2 S2 O1 115.1(5) . . ?
O2 S2 O3 115.0(4) . . ?
O1 S2 O3 112.6(4) . . ?
O2 S2 C6 103.4(5) . . ?
O1 S2 C6 103.5(6) . . ?
O3 S2 C6 105.5(4) . . ?
F3 C6 F1 106.2(10) . . ?
F3 C6 F2 112.2(12) . . ?
F1 C6 F2 105.7(10) . . ?
F3 C6 S2 110.5(8) . . ?
F1 C6 S2 112.7(8) . . ?
F2 C6 S2 109.3(8) . . ?
O4 S3 O6 116.3(5) . . ?
O4 S3 O5 112.1(4) . . ?
O6 S3 O5 114.0(5) . . ?
O4 S3 C7 105.3(4) . . ?
O6 S3 C7 104.6(4) . . ?
O5 S3 C7 102.8(4) . . ?
F6 C7 F4 107.1(8) . . ?
F6 C7 F5 109.2(10) . . ?
F4 C7 F5 106.1(9) . . ?
F6 C7 S3 112.2(7) . . ?
F4 C7 S3 112.8(7) . . ?
F5 C7 S3 109.2(6) . . ?
O8 S4 O7 114.4(9) . . ?
O8 S4 O9 112.3(9) . . ?
O7 S4 O9 111.7(8) . . ?
O8 S4 C8 100(2) . . ?
O7 S4 C8 110.4(7) . . ?
O9 S4 C8 106.6(10) . . ?
S4' O7 S4 21.0(5) . . ?
F8 C8 F7 110.5(8) . . ?
F8 C8 F9 110.4(10) . . ?
F7 C8 F9 108.7(9) . . ?
F8 C8 S4 114.7(9) . . ?
F7 C8 S4 95.6(10) . . ?
F9 C8 S4 115.8(10) . . ?
F8 C8 S4' 114.6(8) . . ?
F7 C8 S4' 109.5(9) . . ?
F9 C8 S4' 102.7(10) . . ?
S4 C8 S4' 16.0(5) . . ?
O7 S4' O9' 117.6(8) . . ?
O7 S4' O8' 118.2(8) . . ?
O9' S4' O8' 116.4(8) . . ?
O7 S4' C8 103.8(6) . . ?
O9' S4' C8 101.0(9) . . ?
O8' S4' C8 93.2(14) . . ?
O10 C9 H9A 109.5 . . ?
O10 C9 H9B 109.5 . . ?
H9A C9 H9B 109.5 . . ?
O10 C9 H9C 109.5 . . ?
H9A C9 H9C 109.5 . . ?
H9B C9 H9C 109.5 . . ?
C10 O11 H10D 41.5 . . ?
C10 O11 H10E 44.4 . . ?
H10D O11 H10E 72.1 . . ?
O11 C10 O11' 70.1(14) . . ?
O11 C10 H10A 109.5 . . ?
O11' C10 H10A 108.6 . . ?
O11 C10 H10B 109.5 . . ?
O11' C10 H10B 139.2 . . ?
H10A C10 H10B 109.5 . . ?
O11 C10 H10C 109.5 . . ?
O11' C10 H10C 42.6 . . ?
H10A C10 H10C 109.5 . . ?
H10B C10 H10C 109.5 . . ?
O11 C10 H10D 75.6 . . ?
O11' C10 H10D 110.1 . . ?
H10A C10 H10D 36.8 . . ?
H10B C10 H10D 109.0 . . ?
H10C C10 H10D 136.4 . . ?
O11 C10 H10E 65.8 . . ?
O11' C10 H10E 108.7 . . ?
H10A C10 H10E 137.3 . . ?
H10B C10 H10E 45.8 . . ?
H10C C10 H10E 111.9 . . ?
H10D C10 H10E 109.4 . . ?
O11 C10 H10F 174.3 . . ?
O11' C10 H10F 109.7 . . ?
H10A C10 H10F 76.1 . . ?
H10B C10 H10F 66.8 . . ?
H10C C10 H10F 68.9 . . ?
H10D C10 H10F 109.5 . . ?
H10E C10 H10F 109.5 . . ?

loop_
_geom_bond_atom_site_label_1
_geom_bond_atom_site_label_2
_geom_bond_distance
_geom_bond_site_symmetry_2
_geom_bond_publ_flag
Rh1 N6 2.077(5) . ?
Rh1 N4 2.077(5) . ?
Rh1 N7 2.079(5) . ?
Rh1 N5 2.082(5) . ?
Rh1 N3 2.100(5) . ?
Rh1 S1 2.3779(19) . ?
S1 C1 1.735(8) . ?
N1 C1 1.360(11) . ?
N1 C3 1.435(10) . ?
N1 C2 1.439(11) . ?
N2 C1 1.342(10) . ?
N2 C5 1.449(12) . ?
N2 C4 1.477(11) . ?
C2 H2A 0.9700 . ?
C2 H2B 0.9700 . ?
C2 H2C 0.9700 . ?
C3 H3A 0.9700 . ?
C3 H3B 0.9700 . ?
C3 H3C 0.9700 . ?
C4 H4A 0.9700 . ?
C4 H4B 0.9700 . ?
C4 H4C 0.9700 . ?
C5 H5A 0.9700 . ?
C5 H5B 0.9700 . ?
C5 H5C 0.9700 . ?
N3 H3N1 0.9000 . ?
N3 H3N2 0.9000 . ?
N3 H3N3 0.9000 . ?
N4 H4N1 0.9000 . ?
N4 H4N2 0.9000 . ?
N4 H4N3 0.9000 . ?
N5 H5N1 0.9000 . ?
N5 H5N2 0.9000 . ?
N5 H5N3 0.9000 . ?
N6 H6N1 0.9000 . ?
N6 H6N2 0.9000 . ?
N6 H6N3 0.9000 . ?
N7 H7N1 0.9000 . ?
N7 H7N2 0.9000 . ?
N7 H7N3 0.9000 . ?
S2 O2 1.404(6) . ?
S2 O1 1.421(6) . ?
S2 O3 1.423(5) . ?
S2 C6 1.796(9) . ?
C6 F3 1.272(14) . ?
C6 F1 1.297(11) . ?
C6 F2 1.314(13) . ?
S3 O4 1.402(6) . ?
S3 O6 1.405(6) . ?
S3 O5 1.423(6) . ?
S3 C7 1.824(8) . ?
C7 F6 1.273(11) . ?
C7 F4 1.288(10) . ?
C7 F5 1.290(10) . ?
S4 O8 1.397(10) . ?
S4 O7 1.437(7) . ?
S4 O9 1.440(10) . ?
S4 C8 1.639(16) . ?
O7 S4' 1.370(8) . ?
C8 F8 1.288(9) . ?
C8 F7 1.303(10) . ?
C8 F9 1.306(10) . ?
C8 S4' 1.823(14) . ?
S4' O9' 1.392(9) . ?
S4' O8' 1.409(10) . ?
O10 C9 1.424(13) . ?
C9 H9A 0.9700 . ?
C9 H9B 0.9700 . ?
C9 H9C 0.9700 . ?
O11 C10 1.303(18) . ?
O11 H10D 1.4174 . ?
O11 H10E 1.2653 . ?
O11' C10 1.32(2) . ?
C10 H10A 0.9700 . ?
C10 H10B 0.9700 . ?
C10 H10C 0.9700 . ?
C10 H10D 0.9701 . ?
C10 H10E 0.9701 . ?
C10 H10F 0.9698 . ?

loop_
_geom_torsion_atom_site_label_1
_geom_torsion_atom_site_label_2
_geom_torsion_atom_site_label_3
_geom_torsion_atom_site_label_4
_geom_torsion
_geom_torsion_site_symmetry_1
_geom_torsion_site_symmetry_2
_geom_torsion_site_symmetry_3
_geom_torsion_site_symmetry_4
_geom_torsion_publ_flag
N6 Rh1 S1 C1 99.6(4) . . . . ?
N4 Rh1 S1 C1 -80.7(4) . . . . ?
N7 Rh1 S1 C1 -171.5(4) . . . . ?
N5 Rh1 S1 C1 6.8(4) . . . . ?
N3 Rh1 S1 C1 -156.5(12) . . . . ?
C5 N2 C1 N1 161.6(8) . . . . ?
C4 N2 C1 N1 -27.3(11) . . . . ?
C5 N2 C1 S1 -22.4(10) . . . . ?
C4 N2 C1 S1 148.7(8) . . . . ?
C3 N1 C1 N2 -30.8(12) . . . . ?
C2 N1 C1 N2 149.2(8) . . . . ?
C3 N1 C1 S1 153.2(7) . . . . ?
C2 N1 C1 S1 -26.8(11) . . . . ?
Rh1 S1 C1 N2 124.1(5) . . . . ?
Rh1 S1 C1 N1 -59.8(6) . . . . ?
O2 S2 C6 F3 58.0(11) . . . . ?
O1 S2 C6 F3 178.4(9) . . . . ?
O3 S2 C6 F3 -63.1(10) . . . . ?
O2 S2 C6 F1 -60.7(10) . . . . ?
O1 S2 C6 F1 59.7(10) . . . . ?
O3 S2 C6 F1 178.2(8) . . . . ?
O2 S2 C6 F2 -177.9(10) . . . . ?
O1 S2 C6 F2 -57.5(11) . . . . ?
O3 S2 C6 F2 61.0(11) . . . . ?
O4 S3 C7 F6 53.2(9) . . . . ?
O6 S3 C7 F6 176.3(8) . . . . ?
O5 S3 C7 F6 -64.4(9) . . . . ?
O4 S3 C7 F4 174.3(7) . . . . ?
O6 S3 C7 F4 -62.6(8) . . . . ?
O5 S3 C7 F4 56.7(8) . . . . ?
O4 S3 C7 F5 -68.0(9) . . . . ?
O6 S3 C7 F5 55.1(10) . . . . ?
O5 S3 C7 F5 174.5(8) . . . . ?
O8 S4 O7 S4' -150(3) . . . . ?
O9 S4 O7 S4' -21.3(19) . . . . ?
C8 S4 O7 S4' 97(2) . . . . ?
O8 S4 C8 F8 70.2(13) . . . . ?
O7 S4 C8 F8 -168.6(9) . . . . ?
O9 S4 C8 F8 -47.0(14) . . . . ?
O8 S4 C8 F7 -45.4(13) . . . . ?
O7 S4 C8 F7 75.7(11) . . . . ?
O9 S4 C8 F7 -162.7(13) . . . . ?
O8 S4 C8 F9 -159.3(15) . . . . ?
O7 S4 C8 F9 -38.2(14) . . . . ?
O9 S4 C8 F9 83.4(16) . . . . ?
O8 S4 C8 S4' 163.3(17) . . . . ?
O7 S4 C8 S4' -75.5(14) . . . . ?
O9 S4 C8 S4' 46.1(14) . . . . ?
S4 O7 S4' O9' 51.1(19) . . . . ?
S4 O7 S4' O8' -161(3) . . . . ?
S4 O7 S4' C8 -59.4(18) . . . . ?
F8 C8 S4' O7 172.7(9) . . . . ?
F7 C8 S4' O7 47.9(11) . . . . ?
F9 C8 S4' O7 -67.5(10) . . . . ?
S4 C8 S4' O7 78.4(14) . . . . ?
F8 C8 S4' O9' 50.5(12) . . . . ?
F7 C8 S4' O9' -74.4(12) . . . . ?
F9 C8 S4' O9' 170.2(12) . . . . ?
S4 C8 S4' O9' -43.8(13) . . . . ?
F8 C8 S4' O8' -67.2(12) . . . . ?
F7 C8 S4' O8' 167.9(12) . . . . ?
F9 C8 S4' O8' 52.5(12) . . . . ?
S4 C8 S4' O8' -161.5(17) . . . . ?
